data_1550847
loop_
_publ_author_name
'Chen, Sin-Yu'
'Chiu, Ya-Wen'
'Liou, Guey-Sheng'

_publ_section_title
;
 Substituent effects of AIE-active \a-cyanostilbene-containing
 triphenylamine derivatives on electrofluorochromic behavior.
;
_journal_issue 17
_journal_name_full Nanoscale
_journal_page_first 8597
_journal_page_last 8603
_journal_paper_doi 10.1039/c9nr02692d
_journal_volume 11
_journal_year 2019
_chemical_formula_sum 'C29 H24 N2 O2'
_chemical_formula_weight 432.50
_space_group_IT_number 14
_space_group_name_Hall '-P 2ybc'
_space_group_name_H-M_alt 'P 1 21/c 1'
_symmetry_cell_setting monoclinic
_symmetry_space_group_name_Hall '-P 2ybc'
_symmetry_space_group_name_H-M 'P 1 21/c 1'
_atom_sites_solution_hydrogens geom
_atom_sites_solution_primary direct
_atom_sites_solution_secondary difmap
_audit_creation_method SHELXL-97
_audit_update_record
;
2019-01-29 deposited with the CCDC.    2019-04-04 downloaded from the CCDC.
;
_cell_angle_alpha 90.00
_cell_angle_beta 90.737(4)
_cell_angle_gamma 90.00
_cell_formula_units_Z 8
_cell_length_a 10.8798(4)
_cell_length_b 11.8215(4)
_cell_length_c 35.5224(13)
_cell_measurement_reflns_used 4403
_cell_measurement_temperature 200(2)
_cell_measurement_theta_max 76.6790
_cell_measurement_theta_min 3.9300
_cell_volume 4568.4(3)
_computing_cell_refinement 'CrysAlisPro 1.171.38.46 (Rigaku OD, 2015)'
_computing_data_collection 'CrysAlisPro 1.171.38.46 (Rigaku OD, 2015)'
_computing_data_reduction 'CrysAlisPro 1.171.38.46 (Rigaku OD, 2015)'
_computing_structure_refinement 'SHELXL-97 (Sheldrick, 1997)'
_computing_structure_solution 'SHELXS-97 (Sheldrick, 1990)'
_diffrn_ambient_temperature 200(2)
_diffrn_detector_area_resol_mean 10.2496
_diffrn_measured_fraction_theta_full 1.000
_diffrn_measured_fraction_theta_max 1.000
_diffrn_measurement_device_type 'Xcalibur, Atlas, Gemini'
_diffrn_measurement_method '\w scans'
_diffrn_radiation_monochromator graphite
_diffrn_radiation_source 'fine-focus sealed tube'
_diffrn_radiation_type CuK\a
_diffrn_radiation_wavelength 1.54178
_diffrn_reflns_av_R_equivalents 0.0419
_diffrn_reflns_av_sigmaI/netI 0.0483
_diffrn_reflns_limit_h_max 13
_diffrn_reflns_limit_h_min -12
_diffrn_reflns_limit_k_max 10
_diffrn_reflns_limit_k_min -14
_diffrn_reflns_limit_l_max 42
_diffrn_reflns_limit_l_min -39
_diffrn_reflns_number 20248
_diffrn_reflns_theta_full 67.98
_diffrn_reflns_theta_max 67.98
_diffrn_reflns_theta_min 3.94
_exptl_absorpt_coefficient_mu 0.626
_exptl_absorpt_correction_T_max 1.00000
_exptl_absorpt_correction_T_min 0.94975
_exptl_absorpt_correction_type multi-scan
_exptl_absorpt_process_details
; 
CrysAlisPro 1.171.38.46 (Rigaku Oxford Diffraction, 2015) 
Empirical absorption correction using spherical harmonics, 
 implemented in SCALE3 ABSPACK scaling algorithm. 
;
_exptl_crystal_density_diffrn 1.258
_exptl_crystal_density_method 'not measured'
_exptl_crystal_description plate
_exptl_crystal_F_000 1824
_exptl_crystal_size_max 0.25
_exptl_crystal_size_mid 0.20
_exptl_crystal_size_min 0.15
_refine_diff_density_max 0.181
_refine_diff_density_min -0.212
_refine_diff_density_rms 0.038
_refine_ls_extinction_method none
_refine_ls_goodness_of_fit_ref 1.015
_refine_ls_hydrogen_treatment mixed
_refine_ls_matrix_type full
_refine_ls_number_parameters 595
_refine_ls_number_reflns 8316
_refine_ls_number_restraints 0
_refine_ls_restrained_S_all 1.015
_refine_ls_R_factor_all 0.0842
_refine_ls_R_factor_gt 0.0506
_refine_ls_shift/su_max 0.004
_refine_ls_shift/su_mean 0.001
_refine_ls_structure_factor_coef Fsqd
_refine_ls_weighting_details 'calc w=1/[\s^2^(Fo^2^)+(0.0707P)^2^+0.0738P] where P=(Fo^2^+2Fc^2^)/3'
_refine_ls_weighting_scheme calc
_refine_ls_wR_factor_gt 0.1293
_refine_ls_wR_factor_ref 0.1542
_reflns_number_gt 5407
_reflns_number_total 8316
_reflns_threshold_expression >2sigma(I)
_cod_data_source_file c9nr02692d2.cif
_cod_data_source_block ic19064
_cod_depositor_comments 'Adding full bibliography for 1550847--1550849.cif.'
_cod_database_code 1550847

loop_
_symmetry_equiv_pos_as_xyz
'x, y, z'
'-x, y+1/2, -z+1/2'
'-x, -y, -z'
'x, -y-1/2, z-1/2'

loop_
_atom_site_label
_atom_site_type_symbol
_atom_site_fract_x
_atom_site_fract_y
_atom_site_fract_z
_atom_site_U_iso_or_equiv
_atom_site_adp_type
_atom_site_occupancy
_atom_site_symmetry_multiplicity
_atom_site_calc_flag
_atom_site_refinement_flags
O1 O 0.6008(2) 0.65496(16) 0.47973(6) 0.0768(6) Uani 1 1 d .
O2 O 0.39115(18) -0.09673(15) 0.42927(5) 0.0635(5) Uani 1 1 d .
N1 N 1.0974(2) 0.56139(17) 0.28438(6) 0.0592(6) Uani 1 1 d .
N2 N 0.69020(19) 0.27015(16) 0.39331(6) 0.0498(5) Uani 1 1 d .
C1 C 1.3585(2) 0.3022(2) 0.17047(8) 0.0601(7) Uani 1 1 d .
H1A H 1.4172 0.2899 0.1513 0.072 Uiso 1 1 calc R
C2 C 1.3607(2) 0.4002(2) 0.19139(7) 0.0576(6) Uani 1 1 d .
H2A H 1.4214 0.4560 0.1867 0.069 Uiso 1 1 calc R
C3 C 1.2750(2) 0.4182(2) 0.21925(7) 0.0516(6) Uani 1 1 d .
H3A H 1.2780 0.4862 0.2335 0.062 Uiso 1 1 calc R
C4 C 1.1844(2) 0.33839(19) 0.22674(6) 0.0444(5) Uani 1 1 d .
C5 C 1.1824(3) 0.2391(2) 0.20538(8) 0.0588(7) Uani 1 1 d .
H5A H 1.1214 0.1833 0.2097 0.071 Uiso 1 1 calc R
C6 C 1.2696(3) 0.2223(2) 0.17779(8) 0.0638(7) Uani 1 1 d .
H6A H 1.2681 0.1542 0.1636 0.077 Uiso 1 1 calc R
C7 C 1.0944(2) 0.35874(18) 0.25699(6) 0.0446(5) Uani 1 1 d .
C8 C 1.0166(2) 0.28006(19) 0.27048(6) 0.0472(5) Uani 1 1 d .
H8A H 1.0222 0.2086 0.2584 0.057 Uiso 1 1 calc R
C9 C 0.9258(2) 0.28466(19) 0.30014(6) 0.0451(5) Uani 1 1 d .
C10 C 0.8784(2) 0.38299(19) 0.31637(7) 0.0472(5) Uani 1 1 d .
H10A H 0.9019 0.4546 0.3067 0.057 Uiso 1 1 calc R
C11 C 0.7987(2) 0.37808(19) 0.34605(7) 0.0477(5) Uani 1 1 d .
H11A H 0.7673 0.4463 0.3563 0.057 Uiso 1 1 calc R
C12 C 0.7628(2) 0.27441(19) 0.36150(6) 0.0448(5) Uani 1 1 d .
C13 C 0.8041(2) 0.17536(19) 0.34419(6) 0.0460(5) Uani 1 1 d .
H13A H 0.7775 0.1037 0.3531 0.055 Uiso 1 1 calc R
C14 C 0.8833(2) 0.18155(19) 0.31425(7) 0.0475(5) Uani 1 1 d .
H14A H 0.9099 0.1134 0.3028 0.057 Uiso 1 1 calc R
C15 C 0.6665(2) 0.36944(19) 0.41511(6) 0.0471(5) Uani 1 1 d .
C16 C 0.7605(2) 0.4246(2) 0.43433(7) 0.0571(6) Uani 1 1 d .
H16A H 0.8422 0.3967 0.4332 0.069 Uiso 1 1 calc R
C17 C 0.7350(3) 0.5206(2) 0.45526(7) 0.0613(7) Uani 1 1 d .
H17A H 0.7999 0.5591 0.4680 0.074 Uiso 1 1 calc R
C18 C 0.6161(3) 0.5608(2) 0.45782(7) 0.0554(6) Uani 1 1 d .
C19 C 0.5219(2) 0.5061(2) 0.43869(7) 0.0548(6) Uani 1 1 d .
H19A H 0.4399 0.5331 0.4402 0.066 Uiso 1 1 calc R
C20 C 0.5488(2) 0.4110(2) 0.41716(7) 0.0511(6) Uani 1 1 d .
H20A H 0.4845 0.3740 0.4036 0.061 Uiso 1 1 calc R
C21 C 0.6155(2) 0.17297(19) 0.40097(6) 0.0455(5) Uani 1 1 d .
C22 C 0.6225(2) 0.1219(2) 0.43605(7) 0.0497(6) Uani 1 1 d .
H22A H 0.6795 0.1489 0.4544 0.060 Uiso 1 1 calc R
C23 C 0.5465(2) 0.0315(2) 0.44438(7) 0.0525(6) Uani 1 1 d .
H23A H 0.5522 -0.0037 0.4684 0.063 Uiso 1 1 calc R
C24 C 0.4624(2) -0.00794(19) 0.41803(7) 0.0484(5) Uani 1 1 d .
C25 C 0.4563(2) 0.0413(2) 0.38271(7) 0.0510(6) Uani 1 1 d .
H25A H 0.4004 0.0134 0.3642 0.061 Uiso 1 1 calc R
C26 C 0.5329(2) 0.1318(2) 0.37468(7) 0.0506(6) Uani 1 1 d .
H26A H 0.5281 0.1661 0.3505 0.061 Uiso 1 1 calc R
C27 C 1.0953(2) 0.4714(2) 0.27260(7) 0.0472(5) Uani 1 1 d .
C28 C 0.4800(4) 0.6970(2) 0.48398(9) 0.0856(10) Uani 1 1 d .
H28A H 0.4821 0.7644 0.5000 0.128 Uiso 1 1 calc R
H28B H 0.4288 0.6388 0.4956 0.128 Uiso 1 1 calc R
H28C H 0.4455 0.7168 0.4592 0.128 Uiso 1 1 calc R
C29 C 0.2992(3) -0.1361(2) 0.40370(9) 0.0736(8) Uani 1 1 d .
H29A H 0.2548 -0.1994 0.4151 0.110 Uiso 1 1 calc R
H29B H 0.3379 -0.1615 0.3804 0.110 Uiso 1 1 calc R
H29C H 0.2415 -0.0746 0.3980 0.110 Uiso 1 1 calc R
O3 O 0.91976(18) 0.98581(14) 0.54560(6) 0.0633(5) Uani 1 1 d .
O4 O 1.0992(2) 0.20753(17) 0.55136(6) 0.0762(6) Uani 1 1 d .
N3 N 0.4275(2) 0.82418(17) 0.72865(7) 0.0641(6) Uani 1 1 d .
N4 N 0.80108(19) 0.55907(16) 0.60140(6) 0.0501(5) Uani 1 1 d .
C30 C 0.1271(3) 0.5379(2) 0.82386(8) 0.0631(7) Uani 1 1 d .
H30A H 0.0668 0.5221 0.8422 0.076 Uiso 1 1 calc R
C31 C 0.1494(3) 0.6476(2) 0.81308(8) 0.0627(7) Uani 1 1 d .
H31A H 0.1040 0.7079 0.8239 0.075 Uiso 1 1 calc R
C32 C 0.2381(2) 0.6700(2) 0.78645(7) 0.0539(6) Uani 1 1 d .
H32A H 0.2533 0.7462 0.7793 0.065 Uiso 1 1 calc R
C33 C 0.3054(2) 0.58389(19) 0.76988(6) 0.0450(5) Uani 1 1 d .
C34 C 0.2816(2) 0.4728(2) 0.78135(7) 0.0550(6) Uani 1 1 d .
H34A H 0.3268 0.4120 0.7709 0.066 Uiso 1 1 calc R
C35 C 0.1927(3) 0.4512(2) 0.80792(8) 0.0609(7) Uani 1 1 d .
H35A H 0.1767 0.3754 0.8152 0.073 Uiso 1 1 calc R
C36 C 0.3976(2) 0.60985(18) 0.74079(6) 0.0446(5) Uani 1 1 d .
C37 C 0.4612(2) 0.53228(19) 0.72108(7) 0.0465(5) Uani 1 1 d .
H37A H 0.4418 0.4561 0.7271 0.056 Uiso 1 1 calc R
C38 C 0.5542(2) 0.54422(18) 0.69220(7) 0.0454(5) Uani 1 1 d .
C39 C 0.6116(2) 0.64530(19) 0.68196(7) 0.0485(5) Uani 1 1 d .
H39A H 0.5933 0.7127 0.6953 0.058 Uiso 1 1 calc R
C40 C 0.6940(2) 0.64944(19) 0.65301(7) 0.0468(5) Uani 1 1 d .
H40A H 0.7306 0.7197 0.6467 0.056 Uiso 1 1 calc R
C41 C 0.7252(2) 0.55239(18) 0.63265(6) 0.0433(5) Uani 1 1 d .
C42 C 0.6733(2) 0.45005(19) 0.64406(7) 0.0493(5) Uani 1 1 d .
H42A H 0.6958 0.3819 0.6318 0.059 Uiso 1 1 calc R
C43 C 0.5901(2) 0.44675(19) 0.67288(7) 0.0493(5) Uani 1 1 d .
H43A H 0.5560 0.3760 0.6799 0.059 Uiso 1 1 calc R
C44 C 0.8314(2) 0.66784(19) 0.58600(7) 0.0482(5) Uani 1 1 d .
C45 C 0.9325(2) 0.7270(2) 0.59909(7) 0.0566(6) Uani 1 1 d .
H45A H 0.9838 0.6949 0.6181 0.068 Uiso 1 1 calc R
C46 C 0.9599(2) 0.8327(2) 0.58474(8) 0.0578(6) Uani 1 1 d .
H46A H 1.0297 0.8728 0.5939 0.069 Uiso 1 1 calc R
C47 C 0.8855(2) 0.8801(2) 0.55697(7) 0.0510(6) Uani 1 1 d .
C48 C 0.7853(2) 0.8204(2) 0.54332(8) 0.0576(6) Uani 1 1 d .
H48A H 0.7348 0.8515 0.5239 0.069 Uiso 1 1 calc R
C49 C 0.7589(2) 0.7150(2) 0.55815(7) 0.0564(6) Uani 1 1 d .
H49A H 0.6894 0.6744 0.5489 0.068 Uiso 1 1 calc R
C50 C 0.8743(2) 0.46530(19) 0.58985(7) 0.0473(5) Uani 1 1 d .
C51 C 0.8816(3) 0.4378(2) 0.55185(7) 0.0566(6) Uani 1 1 d .
H51A H 0.8345 0.4792 0.5339 0.068 Uiso 1 1 calc R
C52 C 0.9566(3) 0.3509(2) 0.54010(8) 0.0612(7) Uani 1 1 d .
H52A H 0.9609 0.3332 0.5141 0.073 Uiso 1 1 calc R
C53 C 1.0251(2) 0.2897(2) 0.56573(8) 0.0556(6) Uani 1 1 d .
C54 C 1.0167(2) 0.3143(2) 0.60377(7) 0.0538(6) Uani 1 1 d .
H54A H 1.0614 0.2708 0.6218 0.065 Uiso 1 1 calc R
C55 C 0.9425(2) 0.4028(2) 0.61541(7) 0.0504(6) Uani 1 1 d .
H55A H 0.9385 0.4206 0.6414 0.061 Uiso 1 1 calc R
C56 C 0.4157(2) 0.7290(2) 0.73388(7) 0.0486(5) Uani 1 1 d .
C57 C 0.8536(3) 1.0350(2) 0.51463(8) 0.0675(8) Uani 1 1 d .
H57A H 0.8869 1.1102 0.5093 0.101 Uiso 1 1 calc R
H57B H 0.7665 1.0415 0.5210 0.101 Uiso 1 1 calc R
H57C H 0.8621 0.9868 0.4924 0.101 Uiso 1 1 calc R
C58 C 1.1801(4) 0.1524(3) 0.57682(12) 0.1127(15) Uani 1 1 d .
H58A H 1.2274 0.0950 0.5633 0.169 Uiso 1 1 calc R
H58B H 1.1326 0.1160 0.5967 0.169 Uiso 1 1 calc R
H58C H 1.2365 0.2079 0.5881 0.169 Uiso 1 1 calc R

loop_
_atom_site_aniso_label
_atom_site_aniso_U_11
_atom_site_aniso_U_22
_atom_site_aniso_U_33
_atom_site_aniso_U_23
_atom_site_aniso_U_13
_atom_site_aniso_U_12
O1 0.1047(17) 0.0590(11) 0.0671(12) -0.0207(10) 0.0138(11) -0.0190(12)
O2 0.0665(11) 0.0530(9) 0.0712(12) 0.0112(9) 0.0061(9) -0.0084(9)
N1 0.0674(14) 0.0464(11) 0.0639(13) -0.0003(10) 0.0117(11) -0.0008(10)
N2 0.0515(11) 0.0456(10) 0.0526(11) -0.0005(9) 0.0119(9) -0.0021(9)
C1 0.0557(15) 0.0644(15) 0.0607(15) 0.0035(13) 0.0179(12) 0.0046(13)
C2 0.0486(14) 0.0608(14) 0.0635(16) 0.0096(13) 0.0104(12) -0.0040(12)
C3 0.0496(13) 0.0485(12) 0.0567(14) 0.0033(11) 0.0052(11) -0.0027(11)
C4 0.0430(11) 0.0460(12) 0.0442(12) 0.0030(10) 0.0006(9) -0.0011(10)
C5 0.0603(15) 0.0522(13) 0.0643(16) -0.0065(12) 0.0155(13) -0.0093(12)
C6 0.0715(18) 0.0562(14) 0.0642(16) -0.0088(13) 0.0172(14) -0.0017(14)
C7 0.0448(12) 0.0427(11) 0.0464(12) -0.0015(10) 0.0007(10) -0.0018(10)
C8 0.0458(12) 0.0475(12) 0.0484(12) -0.0021(10) 0.0021(10) -0.0018(10)
C9 0.0416(11) 0.0477(12) 0.0460(12) -0.0003(10) 0.0007(9) -0.0007(10)
C10 0.0459(12) 0.0447(12) 0.0510(13) 0.0066(10) 0.0022(10) 0.0018(10)
C11 0.0497(13) 0.0429(11) 0.0505(13) 0.0020(10) 0.0048(10) 0.0062(10)
C12 0.0377(11) 0.0486(12) 0.0481(12) 0.0023(10) 0.0004(9) 0.0010(10)
C13 0.0421(11) 0.0441(11) 0.0518(13) 0.0035(10) 0.0025(10) -0.0025(10)
C14 0.0432(12) 0.0455(12) 0.0538(13) -0.0032(11) 0.0046(10) -0.0033(10)
C15 0.0498(13) 0.0473(12) 0.0442(12) 0.0006(10) 0.0051(10) -0.0027(10)
C16 0.0464(13) 0.0714(16) 0.0537(14) 0.0021(13) 0.0048(11) -0.0087(12)
C17 0.0632(16) 0.0710(17) 0.0499(14) -0.0057(13) 0.0013(12) -0.0274(14)
C18 0.0722(17) 0.0465(12) 0.0475(13) -0.0026(11) 0.0067(12) -0.0117(12)
C19 0.0567(15) 0.0526(13) 0.0551(14) -0.0063(12) -0.0014(12) 0.0044(12)
C20 0.0480(13) 0.0483(12) 0.0568(14) -0.0072(11) -0.0050(11) -0.0006(11)
C21 0.0435(12) 0.0432(11) 0.0499(12) -0.0015(10) 0.0102(10) 0.0044(10)
C22 0.0492(13) 0.0527(13) 0.0473(13) -0.0015(11) 0.0042(10) 0.0024(11)
C23 0.0597(15) 0.0503(13) 0.0477(13) 0.0071(11) 0.0072(11) 0.0044(12)
C24 0.0477(13) 0.0419(11) 0.0560(14) 0.0028(11) 0.0110(11) 0.0044(10)
C25 0.0477(13) 0.0526(13) 0.0526(13) 0.0009(11) 0.0024(10) -0.0005(11)
C26 0.0503(13) 0.0541(13) 0.0477(13) 0.0085(11) 0.0055(10) 0.0027(11)
C27 0.0472(13) 0.0468(13) 0.0478(13) 0.0076(11) 0.0070(10) -0.0013(10)
C28 0.130(3) 0.0531(15) 0.074(2) -0.0103(15) 0.015(2) 0.0151(19)
C29 0.0732(19) 0.0631(16) 0.085(2) -0.0031(16) 0.0115(16) -0.0196(15)
O3 0.0656(11) 0.0527(9) 0.0718(12) 0.0123(9) 0.0023(9) -0.0078(9)
O4 0.0755(13) 0.0674(12) 0.0861(14) -0.0263(11) 0.0185(11) 0.0095(11)
N3 0.0698(15) 0.0447(11) 0.0782(16) -0.0044(11) 0.0162(12) -0.0016(11)
N4 0.0532(11) 0.0432(10) 0.0540(11) 0.0027(9) 0.0096(9) 0.0010(9)
C30 0.0551(15) 0.0776(18) 0.0569(15) 0.0016(14) 0.0115(12) -0.0057(14)
C31 0.0576(16) 0.0654(16) 0.0654(16) -0.0049(14) 0.0118(13) 0.0052(13)
C32 0.0522(14) 0.0513(13) 0.0582(14) -0.0014(12) 0.0051(11) 0.0020(11)
C33 0.0404(11) 0.0474(12) 0.0473(12) 0.0014(10) -0.0026(9) 0.0007(10)
C34 0.0518(14) 0.0507(13) 0.0628(15) 0.0035(12) 0.0070(12) 0.0031(11)
C35 0.0585(15) 0.0593(14) 0.0651(16) 0.0099(13) 0.0073(13) -0.0049(13)
C36 0.0427(11) 0.0423(11) 0.0486(12) 0.0016(10) -0.0029(10) 0.0008(10)
C37 0.0456(12) 0.0411(11) 0.0528(13) 0.0041(10) 0.0016(10) 0.0014(10)
C38 0.0428(12) 0.0411(11) 0.0524(13) 0.0027(10) 0.0010(10) 0.0023(10)
C39 0.0503(13) 0.0422(11) 0.0530(13) -0.0020(10) 0.0025(10) 0.0016(10)
C40 0.0460(12) 0.0399(11) 0.0547(13) 0.0014(10) 0.0018(10) -0.0037(10)
C41 0.0380(11) 0.0438(11) 0.0480(12) 0.0033(10) 0.0008(9) 0.0022(9)
C42 0.0515(13) 0.0375(11) 0.0589(14) -0.0010(10) 0.0058(11) 0.0020(10)
C43 0.0479(13) 0.0390(11) 0.0613(14) 0.0024(11) 0.0051(11) -0.0013(10)
C44 0.0472(12) 0.0461(12) 0.0516(13) 0.0040(11) 0.0080(10) 0.0011(10)
C45 0.0516(14) 0.0574(14) 0.0606(15) 0.0101(12) -0.0075(12) 0.0012(12)
C46 0.0485(13) 0.0552(14) 0.0695(16) 0.0027(13) -0.0065(12) -0.0076(12)
C47 0.0514(13) 0.0469(12) 0.0550(14) 0.0048(11) 0.0093(11) 0.0003(11)
C48 0.0519(14) 0.0583(14) 0.0623(15) 0.0138(13) -0.0052(12) -0.0019(12)
C49 0.0496(14) 0.0581(14) 0.0614(15) 0.0070(13) -0.0035(11) -0.0103(12)
C50 0.0463(12) 0.0441(11) 0.0519(13) -0.0014(11) 0.0076(10) -0.0024(10)
C51 0.0630(16) 0.0576(14) 0.0493(13) -0.0005(12) 0.0015(12) -0.0009(12)
C52 0.0712(17) 0.0623(15) 0.0505(14) -0.0118(13) 0.0136(13) -0.0081(14)
C53 0.0526(14) 0.0468(12) 0.0678(16) -0.0112(12) 0.0132(12) -0.0042(11)
C54 0.0518(13) 0.0495(13) 0.0602(15) 0.0011(12) 0.0068(11) 0.0046(11)
C55 0.0542(14) 0.0494(12) 0.0480(13) -0.0034(11) 0.0090(11) 0.0020(11)
C56 0.0436(12) 0.0483(13) 0.0541(13) -0.0025(11) 0.0064(10) -0.0002(10)
C57 0.0778(19) 0.0554(15) 0.0695(18) 0.0173(14) 0.0086(15) 0.0032(14)
C58 0.098(3) 0.111(3) 0.129(3) -0.047(3) -0.006(3) 0.053(3)

loop_
_atom_type_symbol
_atom_type_description
_atom_type_scat_dispersion_real
_atom_type_scat_dispersion_imag
_atom_type_scat_source
C C 0.0181 0.0091 'International Tables Vol C Tables 4.2.6.8 and 6.1.1.4'
H H 0.0000 0.0000 'International Tables Vol C Tables 4.2.6.8 and 6.1.1.4'
N N 0.0311 0.0180 'International Tables Vol C Tables 4.2.6.8 and 6.1.1.4'
O O 0.0492 0.0322 'International Tables Vol C Tables 4.2.6.8 and 6.1.1.4'

loop_
_geom_angle_atom_site_label_1
_geom_angle_atom_site_label_2
_geom_angle_atom_site_label_3
_geom_angle
C18 O1 C28 117.8(2)
C24 O2 C29 117.5(2)
C12 N2 C15 121.26(19)
C12 N2 C21 120.87(19)
C15 N2 C21 116.59(18)
C2 C1 C6 118.8(2)
C1 C2 C3 120.5(2)
C2 C3 C4 121.2(2)
C3 C4 C5 118.1(2)
C3 C4 C7 120.3(2)
C5 C4 C7 121.6(2)
C6 C5 C4 119.9(2)
C1 C6 C5 121.5(3)
C8 C7 C27 120.1(2)
C8 C7 C4 124.6(2)
C27 C7 C4 115.3(2)
C7 C8 C9 131.8(2)
C10 C9 C14 116.8(2)
C10 C9 C8 125.9(2)
C14 C9 C8 117.2(2)
C11 C10 C9 121.3(2)
C10 C11 C12 121.3(2)
N2 C12 C13 121.1(2)
N2 C12 C11 121.0(2)
C13 C12 C11 117.9(2)
C14 C13 C12 120.1(2)
C13 C14 C9 122.4(2)
C20 C15 C16 119.2(2)
C20 C15 N2 119.7(2)
C16 C15 N2 121.1(2)
C15 C16 C17 119.9(2)
C18 C17 C16 120.7(2)
O1 C18 C17 116.0(2)
O1 C18 C19 124.3(3)
C17 C18 C19 119.7(2)
C18 C19 C20 119.1(2)
C15 C20 C19 121.3(2)
C26 C21 C22 118.9(2)
C26 C21 N2 121.4(2)
C22 C21 N2 119.6(2)
C23 C22 C21 120.1(2)
C24 C23 C22 120.5(2)
O2 C24 C23 115.7(2)
O2 C24 C25 124.5(2)
C23 C24 C25 119.7(2)
C24 C25 C26 119.3(2)
C21 C26 C25 121.4(2)
N1 C27 C7 178.6(3)
C47 O3 C57 117.5(2)
C53 O4 C58 117.1(2)
C41 N4 C50 121.54(19)
C41 N4 C44 119.64(19)
C50 N4 C44 116.97(18)
C35 C30 C31 119.6(2)
C30 C31 C32 119.8(3)
C31 C32 C33 121.7(2)
C32 C33 C34 117.6(2)
C32 C33 C36 120.6(2)
C34 C33 C36 121.8(2)
C35 C34 C33 120.3(2)
C30 C35 C34 121.0(2)
C37 C36 C56 120.2(2)
C37 C36 C33 125.2(2)
C56 C36 C33 114.6(2)
C36 C37 C38 131.6(2)
C39 C38 C43 116.5(2)
C39 C38 C37 125.6(2)
C43 C38 C37 117.8(2)
C40 C39 C38 121.6(2)
C39 C40 C41 121.5(2)
N4 C41 C42 121.7(2)
N4 C41 C40 121.0(2)
C42 C41 C40 117.3(2)
C43 C42 C41 120.8(2)
C42 C43 C38 122.2(2)
C49 C44 C45 119.0(2)
C49 C44 N4 120.3(2)
C45 C44 N4 120.8(2)
C44 C45 C46 120.5(2)
C45 C46 C47 120.1(2)
O3 C47 C48 125.5(2)
O3 C47 C46 114.9(2)
C48 C47 C46 119.6(2)
C47 C48 C49 119.5(2)
C44 C49 C48 121.3(2)
C55 C50 C51 118.5(2)
C55 C50 N4 121.6(2)
C51 C50 N4 119.9(2)
C52 C51 C50 120.6(3)
C53 C52 C51 120.6(2)
O4 C53 C52 116.4(2)
O4 C53 C54 124.1(3)
C52 C53 C54 119.5(2)
C53 C54 C55 119.7(3)
C50 C55 C54 121.2(2)
N3 C56 C36 178.5(3)

loop_
_geom_bond_atom_site_label_1
_geom_bond_atom_site_label_2
_geom_bond_distance
O1 C18 1.370(3)
O1 C28 1.415(4)
O2 C24 1.367(3)
O2 C29 1.421(4)
N1 C27 1.143(3)
N2 C12 1.388(3)
N2 C15 1.431(3)
N2 C21 1.435(3)
C1 C2 1.377(4)
C1 C6 1.379(4)
C2 C3 1.385(3)
C3 C4 1.392(3)
C4 C5 1.397(3)
C4 C7 1.482(3)
C5 C6 1.387(4)
C7 C8 1.350(3)
C7 C27 1.443(3)
C8 C9 1.455(3)
C9 C10 1.399(3)
C9 C14 1.399(3)
C10 C11 1.375(3)
C11 C12 1.400(3)
C12 C13 1.399(3)
C13 C14 1.379(3)
C15 C20 1.375(3)
C15 C16 1.385(3)
C16 C17 1.386(4)
C17 C18 1.382(4)
C18 C19 1.383(4)
C19 C20 1.394(3)
C21 C26 1.377(3)
C21 C22 1.386(3)
C22 C23 1.386(3)
C23 C24 1.381(4)
C24 C25 1.384(3)
C25 C26 1.388(3)
O3 C47 1.366(3)
O3 C57 1.430(3)
O4 C53 1.365(3)
O4 C58 1.414(4)
N3 C56 1.148(3)
N4 C41 1.394(3)
N4 C50 1.429(3)
N4 C44 1.437(3)
C30 C35 1.375(4)
C30 C31 1.375(4)
C31 C32 1.386(4)
C32 C33 1.389(3)
C33 C34 1.400(3)
C33 C36 1.481(3)
C34 C35 1.384(4)
C36 C37 1.350(3)
C36 C56 1.444(3)
C37 C38 1.457(3)
C38 C39 1.399(3)
C38 C43 1.400(3)
C39 C40 1.373(3)
C40 C41 1.400(3)
C41 C42 1.397(3)
C42 C43 1.376(3)
C44 C49 1.375(3)
C44 C45 1.380(4)
C45 C46 1.383(3)
C46 C47 1.386(4)
C47 C48 1.382(4)
C48 C49 1.384(3)
C50 C55 1.379(3)
C50 C51 1.392(3)
C51 C52 1.380(4)
C52 C53 1.375(4)
C53 C54 1.387(4)
C54 C55 1.388(3)
